data_7020822
loop_
_publ_author_name
'Dey, Rajdip'
'Bhattacharya, Biswajit'
'Colacio, Enrique'
'Ghoshal, Debajyoti'

_publ_section_title
;
 Fabrication of metal-organic hybrid architectures using bridging diphenyl
 phosphate: Syntheses, characterization, magnetic properties and the
 effect of weak interactions on their crystal packing.
;
_journal_issue 6
_journal_name_full 'Dalton transactions (Cambridge, England : 2003)'
_journal_page_first 2094
_journal_page_last 2106
_journal_paper_doi 10.1039/c2dt32057f
_journal_volume 42
_journal_year 2013
_chemical_formula_sum 'C68 H56 Cu2 N4 O16 P4'
_chemical_formula_weight 1436.13
_chemical_name_systematic
;
?
;
_space_group_IT_number 9
_symmetry_cell_setting monoclinic
_symmetry_space_group_name_Hall 'C -2yc'
_symmetry_space_group_name_H-M 'C 1 c 1'
_atom_sites_solution_hydrogens geom
_atom_sites_solution_primary direct
_atom_sites_solution_secondary difmap
_audit_creation_method SHELXL-97
_cell_angle_alpha 90.00
_cell_angle_beta 91.9760(10)
_cell_angle_gamma 90.00
_cell_formula_units_Z 4
_cell_length_a 15.6162(3)
_cell_length_b 15.6658(3)
_cell_length_c 25.5674(4)
_cell_measurement_reflns_used 250
_cell_measurement_temperature 298
_cell_measurement_theta_max 27.6
_cell_measurement_theta_min 1.6
_cell_volume 6251.1(2)
_computing_cell_refinement 'SMART APEX II'
_computing_data_collection 'SMART APEX II (Bruker,2010)'
_computing_data_reduction 'SAINT (Bruker,2000)'
_computing_molecular_graphics 'Ortep-3v2 for windows (Farrugia, 1997)'
_computing_publication_material 'PLATON (Spek, 2008)'
_computing_structure_refinement 'SHELXL-97 (Sheldrick, 2008)'
_computing_structure_solution 'SHELXS-97 (Sheldrick, 2008)'
_diffrn_ambient_temperature 298
_diffrn_measured_fraction_theta_full 0.998
_diffrn_measured_fraction_theta_max 0.998
_diffrn_measurement_device_type 'CCD area detector'
_diffrn_measurement_method 'phi and omega scans'
_diffrn_radiation_monochromator graphite
_diffrn_radiation_source 'fine-focus sealed tube'
_diffrn_radiation_type MoK\a
_diffrn_radiation_wavelength 0.71073
_diffrn_reflns_av_R_equivalents 0.0272
_diffrn_reflns_av_sigmaI/netI 0.0337
_diffrn_reflns_limit_h_max 20
_diffrn_reflns_limit_h_min -19
_diffrn_reflns_limit_k_max 20
_diffrn_reflns_limit_k_min -20
_diffrn_reflns_limit_l_max 33
_diffrn_reflns_limit_l_min -33
_diffrn_reflns_number 50778
_diffrn_reflns_theta_full 27.58
_diffrn_reflns_theta_max 27.58
_diffrn_reflns_theta_min 1.59
_exptl_absorpt_coefficient_mu 0.858
_exptl_absorpt_correction_T_max 0.9915
_exptl_absorpt_correction_T_min 0.8210
_exptl_absorpt_correction_type multi-scan
_exptl_absorpt_process_details
;
'XPREP' - A PROGRAM DATA PREPARATION & RECIPROCAL
SPACE EXPLORATION,
Bruker Analytical X-ray Systems, 1997
;
_exptl_crystal_colour green
_exptl_crystal_density_diffrn 1.526
_exptl_crystal_density_method 'not measured'
_exptl_crystal_description Parallelopiped
_exptl_crystal_F_000 2952
_exptl_crystal_size_max 0.20
_exptl_crystal_size_mid 0.10
_exptl_crystal_size_min 0.10
_refine_diff_density_max 0.476
_refine_diff_density_min -0.309
_refine_diff_density_rms 0.054
_refine_ls_abs_structure_details 'Flack H D (1983), Acta Cryst. A39, 876-881'
_refine_ls_abs_structure_Flack 0.037(8)
_refine_ls_extinction_method none
_refine_ls_goodness_of_fit_ref 0.921
_refine_ls_hydrogen_treatment noref
_refine_ls_matrix_type full
_refine_ls_number_parameters 848
_refine_ls_number_reflns 13781
_refine_ls_number_restraints 4
_refine_ls_restrained_S_all 0.921
_refine_ls_R_factor_all 0.0364
_refine_ls_R_factor_gt 0.0306
_refine_ls_shift/su_max 0.006
_refine_ls_shift/su_mean 0.001
_refine_ls_structure_factor_coef Fsqd
_refine_ls_weighting_details 'calc w=1/[\s^2^(Fo^2^)+(0.0349P)^2^+7.6949P] where P=(Fo^2^+2Fc^2^)/3'
_refine_ls_weighting_scheme calc
_refine_ls_wR_factor_gt 0.0718
_refine_ls_wR_factor_ref 0.0742
_reflns_number_gt 12206
_reflns_number_total 13781
_reflns_threshold_expression >2\s(I)
_cod_data_source_file c2dt32057f.txt
_cod_data_source_block complex1
_cod_depositor_comments
;
The following automatic conversions were performed:

'_symmetry_cell_setting' value 'Monoclinic' changed to 'monoclinic'
according to /home/saulius/struct/CIF-dictionaries/cif_core.dic
dictionary named 'cif_core.dic' version 2.4.2 from 2011-04-26.

Automatic conversion script
Id: cif_fix_values 1891 2012-01-12 08:04:46Z andrius 
;
_cod_original_sg_symbol_H-M Cc
_cod_database_code 7020822

loop_
_symmetry_equiv_pos_as_xyz
'x, y, z'
'x, -y, z+1/2'
'x+1/2, y+1/2, z'
'x+1/2, -y+1/2, z+1/2'

loop_
_atom_site_label
_atom_site_type_symbol
_atom_site_fract_x
_atom_site_fract_y
_atom_site_fract_z
_atom_site_U_iso_or_equiv
_atom_site_adp_type
_atom_site_occupancy
_atom_site_symmetry_multiplicity
_atom_site_calc_flag
_atom_site_refinement_flags
C6 C 0.5473(3) 0.4261(3) -0.01135(19) 0.0290(10) Uani 1 1 d .
H6 H 0.5608 0.4818 -0.0205 0.035 Uiso 1 1 calc R
C7 C 0.61175(18) 0.36816(19) -0.01070(13) 0.0319(7) Uani 1 1 d .
H7 H 0.6677 0.3841 -0.0174 0.038 Uiso 1 1 calc R
C8 C 0.5911(2) 0.2849(2) 0.00027(14) 0.0282(7) Uani 1 1 d U
C9 C 0.50846(19) 0.26426(19) 0.01105(13) 0.0329(7) Uani 1 1 d .
H9 H 0.4940 0.2081 0.0185 0.040 Uiso 1 1 calc R
C10 C 0.4476(3) 0.3261(3) 0.01086(19) 0.0294(10) Uani 1 1 d .
H10 H 0.3916 0.3115 0.0183 0.035 Uiso 1 1 calc R
C11 C 0.3937(2) 0.2529(2) -0.11012(15) 0.0303(9) Uani 1 1 d .
C12 C 0.4222(2) 0.1716(2) -0.12234(14) 0.0389(7) Uani 1 1 d .
H12 H 0.3904 0.1238 -0.1136 0.047 Uiso 1 1 calc R
C13 C 0.34666(18) 0.09906(19) 0.03846(12) 0.0308(6) Uani 1 1 d .
H13 H 0.3917 0.1017 0.0632 0.037 Uiso 1 1 calc R
C14 C 0.3426(2) 0.0350(2) 0.00215(13) 0.0269(7) Uani 1 1 d U
C15 C 0.5181(2) 0.3126(3) -0.14610(15) 0.0464(9) Uani 1 1 d .
H15 H 0.5503 0.3603 -0.1545 0.056 Uiso 1 1 calc R
C16 C 0.4403(3) 0.3227(3) -0.12025(17) 0.0347(11) Uani 1 1 d .
H16 H 0.4217 0.3766 -0.1104 0.042 Uiso 1 1 calc R
C17 C 0.2174(2) 0.4240(2) -0.16956(12) 0.0333(7) Uani 1 1 d .
C18 C 0.1460(2) 0.4233(3) -0.20253(15) 0.0528(10) Uani 1 1 d .
H18 H 0.1119 0.3748 -0.2049 0.063 Uiso 1 1 calc R
C19 C 0.1250(4) 0.4942(4) -0.2320(2) 0.0653(16) Uani 1 1 d .
H19 H 0.0783 0.4936 -0.2556 0.078 Uiso 1 1 calc R
C20 C 0.1726(5) 0.5628(5) -0.2259(3) 0.077(2) Uani 1 1 d .
H20 H 0.1563 0.6114 -0.2446 0.093 Uiso 1 1 calc R
C21 C 0.2455(3) 0.5679(3) -0.19357(16) 0.0563(10) Uani 1 1 d .
H21 H 0.2783 0.6175 -0.1916 0.068 Uiso 1 1 calc R
C22 C 0.2676(3) 0.4960(2) -0.16428(15) 0.0434(8) Uani 1 1 d .
H22 H 0.3154 0.4965 -0.1415 0.052 Uiso 1 1 calc R
C23 C 0.3735(2) 0.7745(2) -0.10853(15) 0.0294(8) Uani 1 1 d .
C24 C 0.4429(3) 0.8226(3) -0.11795(17) 0.0346(11) Uani 1 1 d .
H24 H 0.4975 0.8028 -0.1088 0.042 Uiso 1 1 calc R
C25 C 0.4321(3) 0.9022(2) -0.14152(14) 0.0437(8) Uani 1 1 d .
H25 H 0.4798 0.9352 -0.1488 0.052 Uiso 1 1 calc R
C26 C 0.3520(3) 0.9322(2) -0.15390(14) 0.0459(9) Uani 1 1 d .
H26 H 0.3450 0.9858 -0.1691 0.055 Uiso 1 1 calc R
C27 C 0.2818(3) 0.8834(3) -0.14402(15) 0.0456(9) Uani 1 1 d .
H27 H 0.2272 0.9035 -0.1529 0.055 Uiso 1 1 calc R
C28 C 0.2918(2) 0.8040(2) -0.12079(13) 0.0377(7) Uani 1 1 d .
H28 H 0.2442 0.7709 -0.1135 0.045 Uiso 1 1 calc R
C29 C 0.5376(2) 0.5990(2) -0.17118(12) 0.0340(7) Uani 1 1 d .
C30 C 0.5288(3) 0.5312(3) -0.20544(14) 0.0515(9) Uani 1 1 d .
H30 H 0.4768 0.5026 -0.2093 0.062 Uiso 1 1 calc R
C31 C 0.5988(4) 0.5061(4) -0.2343(2) 0.0670(16) Uani 1 1 d .
H31 H 0.5931 0.4615 -0.2582 0.080 Uiso 1 1 calc R
C32 C 0.6724(4) 0.5452(4) -0.2276(2) 0.0649(17) Uani 1 1 d .
H32 H 0.7191 0.5257 -0.2458 0.078 Uiso 1 1 calc R
C33 C 0.6836(3) 0.6167(3) -0.19360(17) 0.0615(12) Uani 1 1 d .
H33 H 0.7358 0.6450 -0.1904 0.074 Uiso 1 1 calc R
C34 C 0.6136(2) 0.6424(3) -0.16532(14) 0.0433(8) Uani 1 1 d .
H34 H 0.6182 0.6887 -0.1426 0.052 Uiso 1 1 calc R
C35 C 0.1325(2) -0.0241(2) 0.10914(14) 0.0295(8) Uani 1 1 d .
C36 C 0.2139(2) -0.0526(2) 0.12241(14) 0.0377(7) Uani 1 1 d .
H36 H 0.2612 -0.0192 0.1148 0.045 Uiso 1 1 calc R
C37 C 0.2256(3) -0.1309(3) 0.14712(16) 0.0470(10) Uani 1 1 d .
H37 H 0.2806 -0.1505 0.1555 0.056 Uiso 1 1 calc R
C38 C 0.1557(3) -0.1794(2) 0.15909(15) 0.0511(10) Uani 1 1 d .
H38 H 0.1632 -0.2312 0.1763 0.061 Uiso 1 1 calc R
C39 C 0.0745(3) -0.1512(2) 0.14561(15) 0.0487(9) Uani 1 1 d .
H39 H 0.0279 -0.1856 0.1531 0.058 Uiso 1 1 calc R
C40 C 0.0599(3) -0.0741(3) 0.1214(2) 0.0417(13) Uani 1 1 d .
H40 H 0.0045 -0.0553 0.1134 0.050 Uiso 1 1 calc R
C41 C -0.0368(2) 0.1460(2) 0.17181(12) 0.0318(6) Uani 1 1 d .
C42 C -0.1089(2) 0.0943(2) 0.16827(14) 0.0434(8) Uani 1 1 d .
H42 H -0.1104 0.0466 0.1465 0.052 Uiso 1 1 calc R
C43 C -0.1783(3) 0.1152(3) 0.19775(16) 0.0558(10) Uani 1 1 d .
H43 H -0.2272 0.0815 0.1951 0.067 Uiso 1 1 calc R
C44 C -0.1771(3) 0.1829(3) 0.2301(2) 0.0486(12) Uani 1 1 d .
H44 H -0.2235 0.1944 0.2509 0.058 Uiso 1 1 calc R
C45 C -0.1049(4) 0.2356(3) 0.2320(2) 0.0587(14) Uani 1 1 d .
H45 H -0.1047 0.2845 0.2526 0.070 Uiso 1 1 calc R
C51 C 0.2863(2) 0.3283(2) 0.17110(12) 0.0347(7) Uani 1 1 d .
C52 C 0.2380(3) 0.2556(3) 0.16662(15) 0.0489(10) Uani 1 1 d .
H52 H 0.1886 0.2542 0.1452 0.059 Uiso 1 1 calc R
C53 C 0.2644(4) 0.1838(3) 0.19481(19) 0.0780(16) Uani 1 1 d .
H53 H 0.2332 0.1336 0.1902 0.094 Uiso 1 1 calc R
C54 C 0.3330(6) 0.1828(4) 0.2285(3) 0.082(2) Uani 1 1 d .
H54 H 0.3476 0.1349 0.2483 0.099 Uiso 1 1 calc R
C55 C 0.1090(2) 0.4986(2) 0.11024(15) 0.0309(8) Uani 1 1 d .
C56 C 0.0601(3) 0.4264(3) 0.1231(2) 0.0406(13) Uani 1 1 d .
H56 H 0.0794 0.3718 0.1155 0.049 Uiso 1 1 calc R
C57 C -0.0154(2) 0.4379(3) 0.14676(14) 0.0453(8) Uani 1 1 d .
H57 H -0.0488 0.3905 0.1541 0.054 Uiso 1 1 calc R
C58 C -0.0440(2) 0.5180(3) 0.16027(15) 0.0497(10) Uani 1 1 d .
H58 H -0.0955 0.5243 0.1770 0.060 Uiso 1 1 calc R
C59 C 0.0044(3) 0.5880(3) 0.14869(16) 0.0475(10) Uani 1 1 d .
H59 H -0.0147 0.6423 0.1574 0.057 Uiso 1 1 calc R
C60 C 0.0818(2) 0.5788(2) 0.12413(14) 0.0404(8) Uani 1 1 d .
H60 H 0.1150 0.6265 0.1171 0.049 Uiso 1 1 calc R
C61 C 0.2827(3) 0.1596(3) 0.03769(18) 0.0286(10) Uani 1 1 d .
H61 H 0.2842 0.2020 0.0632 0.034 Uiso 1 1 calc R
C62 C 0.4981(3) 0.1628(3) -0.14752(16) 0.0475(10) Uani 1 1 d .
H62 H 0.5168 0.1087 -0.1569 0.057 Uiso 1 1 calc R
C63 C 0.5461(2) 0.2325(3) -0.15889(16) 0.0525(11) Uani 1 1 d .
H63 H 0.5979 0.2259 -0.1753 0.063 Uiso 1 1 calc R
C64 C 0.27686(19) 0.0333(2) -0.03448(12) 0.0310(6) Uani 1 1 d .
H64 H 0.2731 -0.0098 -0.0595 0.037 Uiso 1 1 calc R
C65 C 0.2161(3) 0.0974(3) -0.03347(19) 0.0314(10) Uani 1 1 d .
H65 H 0.1716 0.0966 -0.0586 0.038 Uiso 1 1 calc R
O1 O 0.28785(14) 0.40973(14) -0.05651(9) 0.0296(5) Uani 1 1 d .
O2 O 0.17022(13) 0.29704(14) -0.06432(9) 0.0271(5) Uani 1 1 d .
O3 O 0.31728(13) 0.25565(13) -0.08349(9) 0.0334(5) Uani 1 1 d .
O4 O 0.24032(17) 0.34773(15) -0.14492(9) 0.0351(6) Uani 1 1 d .
O5 O 0.42045(14) 0.54761(14) -0.06547(9) 0.0275(5) Uani 1 1 d .
O6 O 0.37710(13) 0.69588(14) -0.08314(9) 0.0339(5) Uani 1 1 d .
O7 O 0.46475(15) 0.62515(16) -0.14588(9) 0.0356(6) Uani 1 1 d .
O8 O 0.53386(14) 0.66441(15) -0.05699(9) 0.0305(5) Uani 1 1 d .
O9 O 0.08282(14) 0.20169(14) 0.06671(9) 0.0278(5) Uani 1 1 d .
O10 O 0.12630(13) 0.05333(14) 0.08352(9) 0.0331(5) Uani 1 1 d .
O11 O 0.33264(14) 0.45272(14) 0.06584(9) 0.0282(5) Uani 1 1 d .
O12 O 0.21434(15) 0.34007(14) 0.05834(9) 0.0310(5) Uani 1 1 d .
O13 O 0.26114(17) 0.40328(16) 0.14639(9) 0.0362(6) Uani 1 1 d .
O14 O 0.18542(14) 0.49493(14) 0.08462(9) 0.0350(5) Uani 1 1 d .
O15 O -0.03030(13) 0.08475(15) 0.05797(9) 0.0306(5) Uani 1 1 d .
O16 O 0.03776(15) 0.12366(16) 0.14628(9) 0.0331(5) Uani 1 1 d .
P1 P 0.25086(4) 0.41624(5) 0.08441(3) 0.02336(14) Uani 1 1 d .
P2 P 0.25183(4) 0.33412(5) -0.08290(3) 0.02332(14) Uani 1 1 d .
P3 P 0.45596(4) 0.63050(5) -0.08343(3) 0.02393(15) Uani 1 1 d .
P4 P 0.04734(4) 0.11848(5) 0.08441(3) 0.02316(15) Uani 1 1 d .
Cu1 Cu 0.37642(2) 0.50024(3) 0.000223(14) 0.02407(7) Uani 1 1 d .
Cu2 Cu 0.12762(2) 0.24933(3) 0.001446(14) 0.02369(7) Uani 1 1 d .
N2 N 0.46638(15) 0.40999(16) -0.00001(10) 0.0241(5) Uani 1 1 d .
N4 N 0.21824(16) 0.15976(16) 0.00151(10) 0.0252(5) Uani 1 1 d .
C66 C -0.0337(3) 0.2160(3) 0.20361(15) 0.0489(9) Uani 1 1 d .
H66 H 0.0152 0.2498 0.2061 0.059 Uiso 1 1 calc R
C67 C 0.3584(3) 0.3324(3) 0.20381(15) 0.0545(10) Uani 1 1 d .
H67 H 0.3904 0.3823 0.2069 0.065 Uiso 1 1 calc R
C68 C 0.3815(5) 0.2597(5) 0.2319(2) 0.088(2) Uani 1 1 d .
H68 H 0.4304 0.2612 0.2536 0.105 Uiso 1 1 calc R
C2 C 0.65842(19) 0.15283(19) -0.03696(12) 0.0314(6) Uani 1 1 d .
H2 H 0.6152 0.1508 -0.0629 0.038 Uiso 1 1 calc R
C1 C 0.6586(2) 0.2176(2) 0.00034(13) 0.0251(6) Uani 1 1 d U
C3 C 0.7221(3) 0.0915(3) -0.03562(19) 0.0303(10) Uani 1 1 d .
H3 H 0.7204 0.0490 -0.0610 0.036 Uiso 1 1 calc R
N1 N 0.78538(15) 0.09064(15) 0.00024(10) 0.0238(5) Uani 1 1 d .
C4 C 0.7867(3) 0.1515(3) 0.03709(18) 0.0282(9) Uani 1 1 d .
H4 H 0.8297 0.1503 0.0632 0.034 Uiso 1 1 calc R
C5 C 0.72597(19) 0.21621(19) 0.03765(12) 0.0317(6) Uani 1 1 d .
H5 H 0.7302 0.2588 0.0630 0.038 Uiso 1 1 calc R
C46 C 0.4098(2) -0.0326(2) 0.00198(13) 0.0260(7) Uani 1 1 d U
C47 C 0.49522(19) -0.01459(19) -0.00895(13) 0.0310(6) Uani 1 1 d .
H47 H 0.5120 0.0412 -0.0157 0.037 Uiso 1 1 calc R
C49 C 0.4554(3) -0.1812(2) 0.01234(18) 0.0255(9) Uani 1 1 d .
H49 H 0.4419 -0.2376 0.0196 0.031 Uiso 1 1 calc R
C48 C 0.5552(3) -0.0811(2) -0.00971(17) 0.0254(9) Uani 1 1 d .
H48 H 0.6111 -0.0684 -0.0186 0.030 Uiso 1 1 calc R
C50 C 0.39129(18) -0.11839(19) 0.01272(13) 0.0317(7) Uani 1 1 d .
H50 H 0.3356 -0.1339 0.0202 0.038 Uiso 1 1 calc R
N3 N 0.53645(15) -0.15992(15) 0.00143(10) 0.0224(5) Uani 1 1 d .

loop_
_atom_site_aniso_label
_atom_site_aniso_U_11
_atom_site_aniso_U_22
_atom_site_aniso_U_33
_atom_site_aniso_U_23
_atom_site_aniso_U_13
_atom_site_aniso_U_12
C6 0.0219(19) 0.0236(19) 0.042(2) 0.0038(16) 0.0020(16) 0.0020(15)
C7 0.0190(13) 0.0249(15) 0.0518(18) 0.0050(14) 0.0039(12) 0.0019(12)
C8 0.0217(16) 0.0186(15) 0.0444(18) -0.0009(13) 0.0003(13) 0.0152(13)
C9 0.0245(14) 0.0199(14) 0.055(2) 0.0047(13) 0.0060(13) 0.0054(12)
C10 0.0167(18) 0.0236(19) 0.048(3) -0.0006(16) 0.0014(16) -0.0013(14)
C11 0.0210(16) 0.036(2) 0.0345(17) -0.0064(15) 0.0069(13) 0.0071(14)
C12 0.0390(18) 0.0302(17) 0.0478(19) -0.0033(15) 0.0051(15) 0.0069(14)
C13 0.0233(14) 0.0281(15) 0.0405(17) -0.0031(13) -0.0062(12) 0.0048(12)
C14 0.0175(15) 0.0176(15) 0.0459(18) 0.0038(13) 0.0066(13) 0.0119(12)
C15 0.0293(17) 0.060(2) 0.051(2) 0.0077(18) 0.0108(15) -0.0026(16)
C16 0.030(2) 0.042(3) 0.033(2) 0.0045(18) 0.0082(18) 0.0138(19)
C17 0.0334(17) 0.0419(19) 0.0248(15) 0.0018(13) 0.0067(12) 0.0036(14)
C18 0.0377(19) 0.076(3) 0.044(2) -0.0023(19) -0.0024(15) 0.0012(19)
C19 0.062(3) 0.094(4) 0.039(3) -0.001(3) -0.008(2) 0.035(3)
C20 0.099(5) 0.088(5) 0.045(3) 0.023(3) 0.017(3) 0.051(4)
C21 0.074(3) 0.042(2) 0.054(2) 0.0170(18) 0.014(2) 0.003(2)
C22 0.047(2) 0.040(2) 0.0431(19) 0.0055(15) 0.0034(16) -0.0022(17)
C23 0.036(2) 0.0198(17) 0.0322(17) 0.0050(13) -0.0056(14) 0.0085(14)
C24 0.037(3) 0.039(3) 0.028(2) 0.0085(17) 0.0016(18) 0.0135(19)
C25 0.058(2) 0.0291(17) 0.0435(19) 0.0029(14) 0.0008(16) -0.0058(16)
C26 0.072(3) 0.0258(17) 0.0395(19) 0.0037(14) -0.0018(17) 0.0102(17)
C27 0.051(2) 0.041(2) 0.045(2) 0.0034(17) -0.0049(18) 0.0233(19)
C28 0.0336(17) 0.0353(18) 0.0442(19) 0.0055(14) -0.0003(14) 0.0078(14)
C29 0.0375(17) 0.0375(18) 0.0274(15) 0.0070(13) 0.0046(13) 0.0044(14)
C30 0.068(3) 0.044(2) 0.042(2) -0.0029(16) 0.0000(17) 0.0000(19)
C31 0.090(4) 0.072(3) 0.038(2) -0.010(2) -0.002(2) 0.026(3)
C32 0.082(4) 0.068(3) 0.046(3) 0.015(2) 0.025(3) 0.035(3)
C33 0.042(2) 0.090(3) 0.053(2) 0.018(2) 0.0129(17) 0.005(2)
C34 0.045(2) 0.047(2) 0.0386(18) 0.0025(15) 0.0048(15) -0.0031(16)
C35 0.034(2) 0.0261(18) 0.0290(16) -0.0004(13) 0.0060(14) 0.0064(15)
C36 0.0327(16) 0.0336(18) 0.0467(19) 0.0040(15) -0.0021(14) 0.0065(14)
C37 0.051(2) 0.037(2) 0.052(2) 0.0031(18) -0.0103(19) 0.0161(18)
C38 0.073(3) 0.0332(19) 0.047(2) 0.0090(16) -0.0046(19) 0.0133(19)
C39 0.059(2) 0.0306(18) 0.057(2) 0.0082(16) 0.0089(18) -0.0016(16)
C40 0.038(3) 0.028(2) 0.059(3) 0.001(2) 0.000(2) -0.0105(19)
C41 0.0342(16) 0.0357(17) 0.0255(14) 0.0026(12) 0.0009(12) 0.0029(13)
C42 0.0373(18) 0.044(2) 0.050(2) -0.0052(16) 0.0142(15) -0.0070(15)
C43 0.043(2) 0.067(3) 0.058(2) 0.004(2) 0.0182(17) -0.0060(18)
C44 0.046(2) 0.063(3) 0.038(2) 0.007(2) 0.0175(18) 0.003(2)
C45 0.071(3) 0.054(3) 0.052(3) -0.021(2) 0.014(2) 0.012(2)
C51 0.0394(18) 0.0409(19) 0.0242(15) 0.0021(13) 0.0070(13) 0.0065(15)
C52 0.059(3) 0.043(2) 0.044(2) 0.0114(17) 0.0026(18) -0.0025(19)
C53 0.127(5) 0.047(3) 0.062(3) 0.020(2) 0.029(3) 0.010(3)
C54 0.133(6) 0.070(4) 0.045(3) 0.022(3) 0.011(3) 0.054(4)
C55 0.0267(18) 0.031(2) 0.0349(18) 0.0049(14) 0.0006(13) 0.0064(14)
C56 0.030(3) 0.032(2) 0.059(3) -0.005(2) 0.001(2) -0.0120(19)
C57 0.0293(17) 0.057(2) 0.050(2) -0.0011(17) 0.0053(14) -0.0051(16)
C58 0.0268(17) 0.073(3) 0.050(2) -0.0021(19) 0.0060(15) 0.0122(18)
C59 0.035(2) 0.050(3) 0.057(2) -0.012(2) 0.0053(18) 0.0193(18)
C60 0.0358(17) 0.0351(18) 0.051(2) -0.0036(16) 0.0053(15) 0.0053(15)
C61 0.029(2) 0.0232(19) 0.034(2) -0.0040(16) 0.0026(17) 0.0060(17)
C62 0.045(2) 0.044(2) 0.054(2) -0.0048(19) 0.0100(19) 0.0188(19)
C63 0.0301(18) 0.077(3) 0.051(2) -0.005(2) 0.0132(16) 0.0163(19)
C64 0.0282(15) 0.0265(15) 0.0385(16) -0.0065(13) 0.0015(12) 0.0067(12)
C65 0.023(2) 0.028(2) 0.043(3) -0.0012(18) -0.0001(18) 0.0055(17)
O1 0.0297(11) 0.0224(11) 0.0365(12) 0.0012(9) -0.0011(9) -0.0023(9)
O2 0.0225(11) 0.0256(12) 0.0335(12) 0.0050(9) 0.0043(9) 0.0006(9)
O3 0.0287(11) 0.0234(10) 0.0489(13) 0.0034(10) 0.0142(10) 0.0074(9)
O4 0.0489(16) 0.0288(13) 0.0279(11) -0.0009(10) 0.0035(11) -0.0016(11)
O5 0.0246(11) 0.0232(11) 0.0348(12) 0.0032(9) 0.0036(9) 0.0005(9)
O6 0.0265(11) 0.0264(11) 0.0489(13) 0.0113(10) 0.0045(9) 0.0082(9)
O7 0.0283(13) 0.0492(16) 0.0291(12) 0.0033(11) -0.0013(9) 0.0000(11)
O8 0.0234(11) 0.0296(12) 0.0385(13) -0.0013(10) 0.0007(9) -0.0027(9)
O9 0.0254(11) 0.0219(11) 0.0363(12) 0.0017(9) 0.0047(9) 0.0010(9)
O10 0.0277(11) 0.0280(12) 0.0441(12) 0.0117(9) 0.0077(9) 0.0070(9)
O11 0.0237(11) 0.0252(12) 0.0357(12) 0.0028(9) 0.0031(9) 0.0016(9)
O12 0.0317(12) 0.0238(11) 0.0373(12) -0.0010(9) -0.0035(9) -0.0033(9)
O13 0.0468(16) 0.0319(13) 0.0300(12) -0.0003(10) 0.0026(11) -0.0027(11)
O14 0.0310(11) 0.0264(11) 0.0487(13) 0.0033(10) 0.0151(10) 0.0059(9)
O15 0.0231(11) 0.0329(12) 0.0356(12) -0.0017(10) -0.0014(9) -0.0030(10)
O16 0.0301(13) 0.0406(15) 0.0286(12) 0.0030(10) 0.0030(10) 0.0008(10)
P1 0.0222(3) 0.0191(3) 0.0290(4) 0.0001(3) 0.0035(3) 0.0013(3)
P2 0.0226(3) 0.0192(3) 0.0284(3) 0.0006(3) 0.0034(3) 0.0016(3)
P3 0.0194(3) 0.0224(4) 0.0299(4) 0.0031(3) 0.0001(3) 0.0017(3)
P4 0.0191(3) 0.0222(4) 0.0283(4) 0.0032(3) 0.0015(3) 0.0018(3)
Cu1 0.01895(16) 0.01861(17) 0.03489(17) 0.00386(13) 0.00441(13) 0.00816(13)
Cu2 0.01871(16) 0.01892(17) 0.03374(17) 0.00428(13) 0.00507(13) 0.00835(13)
N2 0.0214(13) 0.0223(14) 0.0285(13) -0.0001(10) 0.0005(10) 0.0012(11)
N4 0.0236(13) 0.0229(14) 0.0294(13) 0.0059(11) 0.0057(10) 0.0028(11)
C66 0.049(2) 0.049(2) 0.049(2) -0.0092(17) -0.0001(16) 0.0007(17)
C67 0.051(2) 0.070(3) 0.043(2) -0.0062(18) -0.0040(17) 0.011(2)
C68 0.079(4) 0.135(6) 0.048(3) 0.010(3) -0.014(3) 0.052(4)
C2 0.0232(14) 0.0280(15) 0.0426(17) -0.0001(13) -0.0045(12) 0.0083(12)
C1 0.0214(15) 0.0174(15) 0.0367(17) 0.0038(13) 0.0044(13) 0.0004(12)
C3 0.027(2) 0.022(2) 0.042(3) -0.0045(18) -0.0001(18) 0.0068(17)
N1 0.0188(12) 0.0173(12) 0.0358(14) 0.0031(11) 0.0055(10) 0.0079(10)
C4 0.024(2) 0.028(2) 0.032(2) 0.0016(17) -0.0033(16) 0.0067(17)
C5 0.0296(15) 0.0228(15) 0.0424(17) -0.0052(13) -0.0008(12) 0.0066(12)
C46 0.0240(16) 0.0225(16) 0.0315(16) -0.0021(13) 0.0019(13) 0.0009(13)
C47 0.0252(14) 0.0180(14) 0.0498(19) 0.0029(12) 0.0022(13) 0.0027(12)
C49 0.0214(18) 0.0109(15) 0.044(2) 0.0020(14) 0.0000(16) 0.0034(13)
C48 0.0186(18) 0.0182(17) 0.040(2) 0.0018(15) 0.0049(15) 0.0063(14)
C50 0.0184(13) 0.0242(15) 0.0528(19) 0.0023(13) 0.0046(12) 0.0055(12)
N3 0.0180(12) 0.0175(13) 0.0317(14) -0.0023(10) -0.0007(10) 0.0080(10)

loop_
_atom_type_symbol
_atom_type_description
_atom_type_scat_dispersion_real
_atom_type_scat_dispersion_imag
_atom_type_scat_source
C C 0.0033 0.0016 'International Tables Vol C Tables 4.2.6.8 and 6.1.1.4'
H H 0.0000 0.0000 'International Tables Vol C Tables 4.2.6.8 and 6.1.1.4'
O O 0.0106 0.0060 'International Tables Vol C Tables 4.2.6.8 and 6.1.1.4'
P P 0.1023 0.0942 'International Tables Vol C Tables 4.2.6.8 and 6.1.1.4'
Cu Cu 0.3201 1.2651 'International Tables Vol C Tables 4.2.6.8 and 6.1.1.4'
N N 0.0061 0.0033 'International Tables Vol C Tables 4.2.6.8 and 6.1.1.4'

loop_
_geom_angle_atom_site_label_1
_geom_angle_atom_site_label_2
_geom_angle_atom_site_label_3
_geom_angle
_geom_angle_site_symmetry_1
_geom_angle_site_symmetry_3
N2 C6 C7 125.5(4) . .
N2 C6 H6 117.2 . .
C7 C6 H6 117.2 . .
C6 C7 C8 117.3(3) . .
C6 C7 H7 121.3 . .
C8 C7 H7 121.3 . .
C9 C8 C7 119.6(3) . .
C9 C8 C1 120.3(3) . .
C7 C8 C1 120.0(3) . .
C10 C9 C8 119.7(3) . .
C10 C9 H9 120.1 . .
C8 C9 H9 120.1 . .
N2 C10 C9 121.8(4) . .
N2 C10 H10 119.1 . .
C9 C10 H10 119.1 . .
C16 C11 O3 123.2(3) . .
C16 C11 C12 121.5(3) . .
O3 C11 C12 115.1(3) . .
C62 C12 C11 119.0(3) . .
C62 C12 H12 120.5 . .
C11 C12 H12 120.5 . .
C14 C13 C61 118.6(3) . .
C14 C13 H13 120.7 . .
C61 C13 H13 120.7 . .
C13 C14 C64 119.7(3) . .
C13 C14 C46 120.5(3) . .
C64 C14 C46 119.8(3) . .
C63 C15 C16 120.1(4) . .
C63 C15 H15 120.0 . .
C16 C15 H15 120.0 . .
C11 C16 C15 118.7(4) . .
C11 C16 H16 120.7 . .
C15 C16 H16 120.7 . .
C18 C17 C22 120.9(4) . .
C18 C17 O4 117.5(3) . .
C22 C17 O4 121.5(3) . .
C17 C18 C19 120.2(5) . .
C17 C18 H18 119.9 . .
C19 C18 H18 119.9 . .
C20 C19 C18 118.2(6) . .
C20 C19 H19 120.9 . .
C18 C19 H19 120.9 . .
C19 C20 C21 124.6(6) . .
C19 C20 H20 117.7 . .
C21 C20 H20 117.7 . .
C20 C21 C22 117.3(5) . .
C20 C21 H21 121.4 . .
C22 C21 H21 121.4 . .
C17 C22 C21 118.7(4) . .
C17 C22 H22 120.6 . .
C21 C22 H22 120.6 . .
C24 C23 O6 123.9(3) . .
C24 C23 C28 121.0(3) . .
O6 C23 C28 115.0(3) . .
C23 C24 C25 119.4(4) . .
C23 C24 H24 120.3 . .
C25 C24 H24 120.3 . .
C26 C25 C24 120.3(4) . .
C26 C25 H25 119.8 . .
C24 C25 H25 119.8 . .
C25 C26 C27 120.0(3) . .
C25 C26 H26 120.0 . .
C27 C26 H26 120.0 . .
C26 C27 C28 120.2(4) . .
C26 C27 H27 119.9 . .
C28 C27 H27 119.9 . .
C23 C28 C27 119.1(4) . .
C23 C28 H28 120.4 . .
C27 C28 H28 120.4 . .
C34 C29 C30 121.2(3) . .
C34 C29 O7 121.5(3) . .
C30 C29 O7 117.2(3) . .
C29 C30 C31 119.3(4) . .
C29 C30 H30 120.3 . .
C31 C30 H30 120.3 . .
C32 C31 C30 119.9(5) . .
C32 C31 H31 120.0 . .
C30 C31 H31 120.0 . .
C31 C32 C33 122.5(5) . .
C31 C32 H32 118.8 . .
C33 C32 H32 118.8 . .
C34 C33 C32 117.6(4) . .
C34 C33 H33 121.2 . .
C32 C33 H33 121.2 . .
C29 C34 C33 119.5(4) . .
C29 C34 H34 120.3 . .
C33 C34 H34 120.3 . .
C36 C35 O10 116.7(3) . .
C36 C35 C40 120.2(4) . .
O10 C35 C40 123.1(4) . .
C35 C36 C37 120.2(4) . .
C35 C36 H36 119.9 . .
C37 C36 H36 119.9 . .
C38 C37 C36 119.8(4) . .
C38 C37 H37 120.1 . .
C36 C37 H37 120.1 . .
C37 C38 C39 120.0(3) . .
C37 C38 H38 120.0 . .
C39 C38 H38 120.0 . .
C38 C39 C40 122.2(4) . .
C38 C39 H39 118.9 . .
C40 C39 H39 118.9 . .
C39 C40 C35 117.6(5) . .
C39 C40 H40 121.2 . .
C35 C40 H40 121.2 . .
C66 C41 C42 121.3(3) . .
C66 C41 O16 117.8(3) . .
C42 C41 O16 120.7(3) . .
C43 C42 C41 118.4(4) . .
C43 C42 H42 120.8 . .
C41 C42 H42 120.8 . .
C44 C43 C42 122.0(4) . .
C44 C43 H43 119.0 . .
C42 C43 H43 119.0 . .
C43 C44 C45 118.7(4) . .
C43 C44 H44 120.7 . .
C45 C44 H44 120.7 . .
C44 C45 C66 120.9(4) . .
C44 C45 H45 119.5 . .
C66 C45 H45 119.5 . .
C52 C51 C67 121.6(4) . .
C52 C51 O13 121.4(3) . .
C67 C51 O13 116.8(3) . .
C51 C52 C53 118.5(4) . .
C51 C52 H52 120.8 . .
C53 C52 H52 120.8 . .
C54 C53 C52 123.6(5) . .
C54 C53 H53 118.2 . .
C52 C53 H53 118.2 . .
C53 C54 C68 116.0(5) . .
C53 C54 H54 122.0 . .
C68 C54 H54 122.0 . .
C60 C55 O14 116.1(3) . .
C60 C55 C56 119.8(4) . .
O14 C55 C56 124.1(3) . .
C57 C56 C55 119.0(4) . .
C57 C56 H56 120.5 . .
C55 C56 H56 120.5 . .
C56 C57 C58 121.7(4) . .
C56 C57 H57 119.1 . .
C58 C57 H57 119.1 . .
C59 C58 C57 119.2(3) . .
C59 C58 H58 120.4 . .
C57 C58 H58 120.4 . .
C58 C59 C60 120.6(4) . .
C58 C59 H59 119.7 . .
C60 C59 H59 119.7 . .
C55 C60 C59 119.5(4) . .
C55 C60 H60 120.2 . .
C59 C60 H60 120.2 . .
N4 C61 C13 122.5(4) . .
N4 C61 H61 118.8 . .
C13 C61 H61 118.8 . .
C63 C62 C12 120.6(4) . .
C63 C62 H62 119.7 . .
C12 C62 H62 119.7 . .
C62 C63 C15 120.0(3) . .
C62 C63 H63 120.0 . .
C15 C63 H63 120.0 . .
C14 C64 C65 118.3(3) . .
C14 C64 H64 120.9 . .
C65 C64 H64 120.9 . .
N4 C65 C64 123.2(4) . .
N4 C65 H65 118.4 . .
C64 C65 H65 118.4 . .
P2 O1 Cu1 161.63(15) . .
P2 O2 Cu2 137.23(14) . .
C11 O3 P2 125.9(2) . .
C17 O4 P2 125.5(2) . .
P3 O5 Cu1 136.98(15) . .
C23 O6 P3 125.6(2) . .
C29 O7 P3 125.2(2) . .
P4 O9 Cu2 136.99(14) . .
C35 O10 P4 126.5(2) . .
P1 O11 Cu1 137.62(14) . .
P1 O12 Cu2 161.81(15) . .
C51 O13 P1 125.2(2) . .
C55 O14 P1 126.5(2) . .
P4 O15 Cu1 160.95(15) . 3_445
C41 O16 P4 125.7(2) . .
O12 P1 O11 119.27(14) . .
O12 P1 O14 112.85(13) . .
O11 P1 O14 105.05(12) . .
O12 P1 O13 111.69(13) . .
O11 P1 O13 107.82(13) . .
O14 P1 O13 97.85(13) . .
O1 P2 O2 119.08(14) . .
O1 P2 O3 112.97(13) . .
O2 P2 O3 104.88(12) . .
O1 P2 O4 112.07(13) . .
O2 P2 O4 107.37(13) . .
O3 P2 O4 98.21(13) . .
O8 P3 O5 118.93(14) . .
O8 P3 O6 113.01(13) . .
O5 P3 O6 105.15(12) . .
O8 P3 O7 112.17(13) . .
O5 P3 O7 107.79(13) . .
O6 P3 O7 97.45(13) . .
O15 P4 O9 118.98(14) . .
O15 P4 O16 111.78(13) . .
O9 P4 O16 107.73(13) . .
O15 P4 O10 112.87(13) . .
O9 P4 O10 104.96(12) . .
O16 P4 O10 98.34(13) . .
O5 Cu1 O11 179.88(13) . .
O5 Cu1 N1 90.14(10) . 3_455
O11 Cu1 N1 89.99(10) . 3_455
O5 Cu1 N2 89.88(10) . .
O11 Cu1 N2 89.99(10) . .
N1 Cu1 N2 179.67(13) 3_455 .
O5 Cu1 O1 85.38(8) . .
O11 Cu1 O1 94.62(8) . .
N1 Cu1 O1 91.33(9) 3_455 .
N2 Cu1 O1 88.34(9) . .
O5 Cu1 O15 95.32(8) . 3
O11 Cu1 O15 84.68(8) . 3
N1 Cu1 O15 91.44(9) 3_455 3
N2 Cu1 O15 88.88(9) . 3
O1 Cu1 O15 177.14(10) . 3
O2 Cu2 O9 178.95(11) . .
O2 Cu2 N4 90.41(10) . .
O9 Cu2 N4 90.31(10) . .
O2 Cu2 N3 89.51(10) . 3_455
O9 Cu2 N3 89.77(10) . 3_455
N4 Cu2 N3 179.79(13) . 3_455
O2 Cu2 O12 95.25(8) . .
O9 Cu2 O12 85.49(9) . .
N4 Cu2 O12 91.75(9) . .
N3 Cu2 O12 88.07(9) 3_455 .
C6 N2 C10 115.8(3) . .
C6 N2 Cu1 122.8(2) . .
C10 N2 Cu1 121.4(2) . .
C65 N4 C61 117.7(4) . .
C65 N4 Cu2 121.2(3) . .
C61 N4 Cu2 121.1(3) . .
C41 C66 C45 118.5(4) . .
C41 C66 H66 120.7 . .
C45 C66 H66 120.7 . .
C68 C67 C51 117.9(5) . .
C68 C67 H67 121.1 . .
C51 C67 H67 121.1 . .
C67 C68 C54 122.3(6) . .
C67 C68 H68 118.8 . .
C54 C68 H68 118.8 . .
C3 C2 C1 120.3(3) . .
C3 C2 H2 119.8 . .
C1 C2 H2 119.8 . .
C5 C1 C2 116.1(3) . .
C5 C1 C8 121.9(3) . .
C2 C1 C8 122.0(3) . .
C2 C3 N1 122.9(4) . .
C2 C3 H3 118.5 . .
N1 C3 H3 118.5 . .
C4 N1 C3 118.2(4) . .
C4 N1 Cu1 120.6(3) . 3_545
C3 N1 Cu1 121.2(3) . 3_545
N1 C4 C5 122.2(4) . .
N1 C4 H4 118.9 . .
C5 C4 H4 118.9 . .
C4 C5 C1 120.2(3) . .
C4 C5 H5 119.9 . .
C1 C5 H5 119.9 . .
C47 C46 C50 115.9(3) . .
C47 C46 C14 122.2(3) . .
C50 C46 C14 122.0(3) . .
C46 C47 C48 119.6(3) . .
C46 C47 H47 120.2 . .
C48 C47 H47 120.2 . .
N3 C49 C50 120.3(3) . .
N3 C49 H49 119.9 . .
C50 C49 H49 119.9 . .
N3 C48 C47 123.1(4) . .
N3 C48 H48 118.5 . .
C47 C48 H48 118.5 . .
C49 C50 C46 121.1(3) . .
C49 C50 H50 119.4 . .
C46 C50 H50 119.4 . .
C48 N3 C49 120.0(3) . .
C48 N3 Cu2 120.3(2) . 3_545
C49 N3 Cu2 119.7(2) . 3_545

loop_
_geom_bond_atom_site_label_1
_geom_bond_atom_site_label_2
_geom_bond_distance
_geom_bond_site_symmetry_2
C6 N2 1.330(5) .
C6 C7 1.355(5) .
C6 H6 0.9300 .
C7 C8 1.375(4) .
C7 H7 0.9300 .
C8 C9 1.368(4) .
C8 C1 1.490(4) .
C9 C10 1.358(5) .
C9 H9 0.9300 .
C10 N2 1.376(5) .
C10 H10 0.9300 .
C11 C16 1.343(6) .
C11 O3 1.395(4) .
C11 C12 1.389(5) .
C12 C62 1.375(5) .
C12 H12 0.9300 .
C13 C14 1.368(5) .
C13 C61 1.377(5) .
C13 H13 0.9300 .
C14 C64 1.365(4) .
C14 C46 1.491(4) .
C15 C63 1.372(6) .
C15 C16 1.411(5) .
C15 H15 0.9300 .
C16 H16 0.9300 .
C17 C18 1.374(5) .
C17 C22 1.378(5) .
C17 O4 1.392(4) .
C18 C19 1.375(7) .
C18 H18 0.9300 .
C19 C20 1.313(9) .
C19 H19 0.9300 .
C20 C21 1.385(9) .
C20 H20 0.9300 .
C21 C22 1.389(5) .
C21 H21 0.9300 .
C22 H22 0.9300 .
C23 C24 1.349(6) .
C23 O6 1.393(4) .
C23 C28 1.382(5) .
C24 C25 1.393(5) .
C24 H24 0.9300 .
C25 C26 1.364(6) .
C25 H25 0.9300 .
C26 C27 1.366(6) .
C26 H26 0.9300 .
C27 C28 1.385(5) .
C27 H27 0.9300 .
C28 H28 0.9300 .
C29 C34 1.371(5) .
C29 C30 1.381(5) .
C29 O7 1.389(4) .
C30 C31 1.395(7) .
C30 H30 0.9300 .
C31 C32 1.308(9) .
C31 H31 0.9300 .
C32 C33 1.424(8) .
C32 H32 0.9300 .
C33 C34 1.391(5) .
C33 H33 0.9300 .
C34 H34 0.9300 .
C35 C36 1.379(5) .
C35 O10 1.380(4) .
C35 C40 1.423(6) .
C36 C37 1.390(5) .
C36 H36 0.9300 .
C37 C38 1.373(6) .
C37 H37 0.9300 .
C38 C39 1.375(6) .
C38 H38 0.9300 .
C39 C40 1.372(6) .
C39 H39 0.9300 .
C40 H40 0.9300 .
C41 C66 1.365(5) .
C41 C42 1.387(5) .
C41 O16 1.399(4) .
C42 C43 1.380(5) .
C42 H42 0.9300 .
C43 C44 1.345(7) .
C43 H43 0.9300 .
C44 C45 1.396(8) .
C44 H44 0.9300 .
C45 C66 1.383(6) .
C45 H45 0.9300 .
C51 C52 1.369(5) .
C51 C67 1.380(5) .
C51 O13 1.384(4) .
C52 C53 1.392(6) .
C52 H52 0.9300 .
C53 C54 1.351(10) .
C53 H53 0.9300 .
C54 C68 1.423(10) .
C54 H54 0.9300 .
C55 C60 1.376(5) .
C55 O14 1.382(4) .
C55 C56 1.409(6) .
C56 C57 1.356(6) .
C56 H56 0.9300 .
C57 C58 1.380(6) .
C57 H57 0.9300 .
C58 C59 1.371(6) .
C58 H58 0.9300 .
C59 C60 1.388(5) .
C59 H59 0.9300 .
C60 H60 0.9300 .
C61 N4 1.343(5) .
C61 H61 0.9300 .
C62 C63 1.363(6) .
C62 H62 0.9300 .
C63 H63 0.9300 .
C64 C65 1.382(5) .
C64 H64 0.9300 .
C65 N4 1.324(5) .
C65 H65 0.9300 .
O1 P2 1.466(2) .
O1 Cu1 2.427(2) .
O2 P2 1.493(2) .
O2 Cu2 1.976(2) .
O3 P2 1.599(2) .
O4 P2 1.604(2) .
O5 P3 1.491(2) .
O5 Cu1 1.981(2) .
O6 P3 1.602(2) .
O7 P3 1.609(2) .
O8 P3 1.470(2) .
O9 P4 1.493(2) .
O9 Cu2 1.978(2) .
O10 P4 1.601(2) .
O11 P1 1.492(2) .
O11 Cu1 1.979(2) .
O12 P1 1.472(2) .
O12 Cu2 2.416(2) .
O13 P1 1.600(2) .
O14 P1 1.601(2) .
O15 P4 1.466(2) .
O15 Cu1 2.430(2) 3_445
O16 P4 1.596(2) .
Cu1 N1 2.007(2) 3_455
Cu1 N2 1.993(3) .
Cu1 O15 2.430(2) 3
Cu2 N4 1.993(3) .
Cu2 N3 2.012(2) 3_455
C66 H66 0.9300 .
C67 C68 1.387(8) .
C67 H67 0.9300 .
C68 H68 0.9300 .
C2 C3 1.382(5) .
C2 C1 1.393(5) .
C2 H2 0.9300 .
C1 C5 1.395(4) .
C3 N1 1.325(5) .
C3 H3 0.9300 .
N1 C4 1.340(5) .
N1 Cu1 2.007(2) 3_545
C4 C5 1.389(5) .
C4 H4 0.9300 .
C5 H5 0.9300 .
C46 C47 1.401(4) .
C46 C50 1.403(4) .
C47 C48 1.402(5) .
C47 H47 0.9300 .
C49 N3 1.347(5) .
C49 C50 1.404(5) .
C49 H49 0.9300 .
C48 N3 1.303(5) .
C48 H48 0.9300 .
C50 H50 0.9300 .
N3 Cu2 2.012(2) 3_545
